data_7132412
loop_
_publ_author_name
'Nipate, Dhananjay S.'
'Meena, Neha'
'Swami, Prakash N.'
'Rangan, Krishnan'
'Kumar, Anil'

_publ_section_title
;
 Rh(III)-catalyzed oxidative [4+2] annulation of 2-arylquinoxalines and
 2-aryl-2<i>H</i>-indazoles with allyl alcohols.
;
_journal_issue 3
_journal_name_full 'Chemical communications (Cambridge, England)'
_journal_page_first 344
_journal_page_last 347
_journal_paper_doi 10.1039/d3cc04600a
_journal_volume 60
_journal_year 2024
_chemical_formula_moiety 'C16 H10 N2 O'
_chemical_formula_sum 'C16 H10 N2 O'
_chemical_formula_weight 246.26
_space_group_crystal_system triclinic
_space_group_IT_number 2
_space_group_name_Hall '-P 1'
_space_group_name_H-M_alt 'P -1'
_atom_sites_solution_hydrogens geom
_atom_sites_solution_primary dual
_audit_creation_date 2022-11-07
_audit_creation_method
;
Olex2 1.5
(compiled 2022.04.07 svn.rca3783a0 for OlexSys, GUI svn.r6498)
;
_audit_update_record
;
2023-09-13 deposited with the CCDC.	2023-11-28 downloaded from the CCDC.
;
_cell_angle_alpha 75.453(2)
_cell_angle_beta 79.894(2)
_cell_angle_gamma 79.458(2)
_cell_formula_units_Z 4
_cell_length_a 8.0807(2)
_cell_length_b 11.4488(3)
_cell_length_c 13.0502(4)
_cell_measurement_reflns_used 6237
_cell_measurement_temperature 123(2)
_cell_measurement_theta_max 78.9640
_cell_measurement_theta_min 4.7020
_cell_volume 1138.21(6)
_computing_cell_refinement 'CrysAlisPro 1.171.41.93a (Rigaku OD, 2020)'
_computing_data_collection 'CrysAlisPro 1.171.41.93a (Rigaku OD, 2020)'
_computing_data_reduction 'CrysAlisPro 1.171.41.93a (Rigaku OD, 2020)'
_computing_molecular_graphics 'Olex2 1.5 (Dolomanov et al., 2009)'
_computing_publication_material 'Olex2 1.5 (Dolomanov et al., 2009)'
_computing_structure_refinement 'SHELXL 2018/3 (Sheldrick, 2015)'
_computing_structure_solution 'SHELXT 2018/2 (Sheldrick, 2018)'
_diffrn_ambient_temperature 123(2)
_diffrn_detector 'Hybrid Pixel Array Detector'
_diffrn_detector_area_resol_mean 5.8140
_diffrn_measured_fraction_theta_full 0.999
_diffrn_measured_fraction_theta_max 0.964
_diffrn_measurement_details
;
List of Runs (angles in degrees, time in seconds):

  # Type    Start    End  Width  t~exp~   \w     \q     \k     \f   Frames
#--------------------------------------------------------------------------
  1  \w    -89.00 -37.00   0.50    2.16    --    0.00 -37.00 120.00  104
  2  \w     56.00  86.00   0.50    2.16    --    0.00  37.00  90.00   60
  3  \w    -17.00  44.00   0.50    2.16    --    0.00  37.00  90.00  122
  4  \w    -86.00  16.00   0.50    2.16    --    0.00 -37.00-150.00  204
  5  \w    -31.00  -5.00   0.50    2.16    --    0.00 -37.00 120.00   52
  6  \w    -24.00  29.00   0.50    2.16    --    0.00 -77.00  90.00  106
  7  \w     54.00 123.00   0.50    8.65    --  107.20 -30.00 -30.00  138
  8  \w    102.00 128.00   0.50    8.65    --  107.20  30.00 -60.00   52
  9  \w     18.00  44.00   0.50    8.65    --  107.20 -30.00 -30.00   52
 10  \w     90.00 131.00   0.50    8.65    --  107.20 -82.00 -60.00   82
 11  \w     39.00 102.00   0.50    8.65    --  107.20 -82.00-180.00  126
 12  \w    141.00 197.00   0.50    8.65    --  107.20  30.00 -60.00  112
 13  \w     39.00  75.00   0.50    8.65    --  107.20 -82.00 120.00   72
 14  \w     94.00 132.00   0.50    8.65    --  107.20 -82.00 120.00   76
 15  \w     22.00  56.00   0.50    8.65    --  107.20 -82.00 -60.00   68
 16  \w     92.00 117.00   0.50    8.65    --  107.20 -45.00  60.00   50
 17  \w     99.00 140.00   0.50    8.65    --  107.20 -82.00   0.00   82
 18  \w     43.00  81.00   0.50    8.65    --  107.20 -82.00   0.00   76
 19  \w     18.00  54.00   0.50    8.65    --  107.20 -61.00-120.00   72
 20  \w     65.00 109.00   0.50    8.65    --  107.20 -61.00-120.00   88
 21  \w     18.00 129.00   0.50    8.65    --  107.20 -15.00 -30.00  222
 22  \w     99.00 124.00   0.50    8.65    --  107.20  82.00-180.00   50
 23  \w     18.00 124.00   0.50    8.65    --  107.20 -82.00-120.00  212
 24  \w     60.00 137.00   0.50    8.65    --  107.20 -82.00  60.00  154
 25  \w     90.00 131.00   0.50    8.65    --  107.20  30.00 150.00   82
 26  \w     36.00 127.00   0.50    8.65    --  107.20 -82.00 -30.00  182
 27  \w     85.00 195.00   0.50    8.65    --  107.20  15.00   0.00  220
;
_diffrn_measurement_device 'four-circle diffractometer'
_diffrn_measurement_device_type 'XtaLAB AFC12 (RINC): Kappa dual home/near'
_diffrn_measurement_method '\w scans'
_diffrn_orient_matrix_type 'CrysAlisPro convention (1999,Acta A55,543-557)'
_diffrn_orient_matrix_UB_11 0.0128590000
_diffrn_orient_matrix_UB_12 0.1181347000
_diffrn_orient_matrix_UB_13 -0.0872757000
_diffrn_orient_matrix_UB_21 0.0488834000
_diffrn_orient_matrix_UB_22 -0.0754650000
_diffrn_orient_matrix_UB_23 -0.0861383000
_diffrn_orient_matrix_UB_31 -0.1891032000
_diffrn_orient_matrix_UB_32 0.0097237000
_diffrn_orient_matrix_UB_33 -0.0108576000
_diffrn_radiation_monochromator mirror
_diffrn_radiation_probe x-ray
_diffrn_radiation_type 'Cu K\a'
_diffrn_radiation_wavelength 1.54184
_diffrn_reflns_av_R_equivalents 0.0315
_diffrn_reflns_av_unetI/netI 0.0394
_diffrn_reflns_Laue_measured_fraction_full 0.999
_diffrn_reflns_Laue_measured_fraction_max 0.964
_diffrn_reflns_limit_h_max 6
_diffrn_reflns_limit_h_min -9
_diffrn_reflns_limit_k_max 14
_diffrn_reflns_limit_k_min -14
_diffrn_reflns_limit_l_max 15
_diffrn_reflns_limit_l_min -16
_diffrn_reflns_number 12496
_diffrn_reflns_point_group_measured_fraction_full 0.999
_diffrn_reflns_point_group_measured_fraction_max 0.964
_diffrn_reflns_theta_full 67.684
_diffrn_reflns_theta_max 79.868
_diffrn_reflns_theta_min 4.032
_diffrn_source 'micro-focus sealed X-ray tube'
_diffrn_source_type 'Rigaku (Cu) X-ray Source'
_exptl_absorpt_coefficient_mu 0.736
_exptl_absorpt_correction_T_max 1.00000
_exptl_absorpt_correction_T_min 0.79587
_exptl_absorpt_correction_type multi-scan
_exptl_absorpt_process_details
;
CrysAlisPro 1.171.41.93a (Rigaku Oxford Diffraction, 2020)
Empirical absorption correction using spherical harmonics,
implemented in SCALE3 ABSPACK scaling algorithm.
;
_exptl_crystal_colour yellow
_exptl_crystal_colour_primary yellow
_exptl_crystal_density_diffrn 1.437
_exptl_crystal_description block
_exptl_crystal_F_000 512
_exptl_crystal_size_max 0.19
_exptl_crystal_size_mid 0.05
_exptl_crystal_size_min 0.04
_refine_diff_density_max 0.207
_refine_diff_density_min -0.301
_refine_diff_density_rms 0.056
_refine_ls_extinction_method none
_refine_ls_goodness_of_fit_ref 1.066
_refine_ls_hydrogen_treatment constr
_refine_ls_matrix_type full
_refine_ls_number_parameters 343
_refine_ls_number_reflns 4788
_refine_ls_number_restraints 0
_refine_ls_restrained_S_all 1.066
_refine_ls_R_factor_all 0.0440
_refine_ls_R_factor_gt 0.0395
_refine_ls_shift/su_max 0.000
_refine_ls_shift/su_mean 0.000
_refine_ls_structure_factor_coef Fsqd
_refine_ls_weighting_details 'w=1/[\s^2^(Fo^2^)+(0.0598P)^2^+0.2010P] where P=(Fo^2^+2Fc^2^)/3'
_refine_ls_weighting_scheme calc
_refine_ls_wR_factor_gt 0.1073
_refine_ls_wR_factor_ref 0.1105
_reflns_Friedel_coverage 0.000
_reflns_number_gt 4215
_reflns_number_total 4788
_reflns_threshold_expression 'I > 2\s(I)'
_cod_data_source_file d3cc04600a2.cif
_cod_data_source_block exp_1263_ak_dsn-892_20221107
_cod_depositor_comments 'Adding full bibliography for 7132412.cif.'
_cod_database_code 7132412
_shelx_shelxl_version_number 2018/3
_chemical_oxdiff_formula 'C16 H10 N2 O'
_shelx_space_group_comment
;
The symmetry employed for this shelxl refinement is uniquely defined
by the following loop, which should always be used as a source of
symmetry information in preference to the above space-group names.
They are only intended as comments.
;
_shelx_estimated_absorpt_t_max 0.971
_shelx_estimated_absorpt_t_min 0.873
_olex2_refinement_description
;
1. Fixed Uiso
 At 1.2 times of:
  All C(H) groups
2.a Aromatic/amide H refined with riding coordinates:
 C3(H3), C4(H4), C5(H5), C6(H6), C9(H9), C11(H11), C12(H12), C13(H13),
 C14(H14), C16(H16), C103(H103), C104(H104), C105(H105), C106(H106), C109(H109),
  C111(H111), C112(H112), C113(H113), C114(H114), C116(H116)
;
_olex2_submission_special_instructions 'No special instructions were received'
_oxdiff_exptl_absorpt_empirical_details
;
Empirical correction (ABSPACK) includes:
- Absorption correction using spherical harmonics
- Frame scaling
;
_oxdiff_exptl_absorpt_empirical_full_max 1.855
_oxdiff_exptl_absorpt_empirical_full_min 0.663

loop_
_space_group_symop_operation_xyz
'x, y, z'
'-x, -y, -z'

loop_
_atom_site_label
_atom_site_type_symbol
_atom_site_fract_x
_atom_site_fract_y
_atom_site_fract_z
_atom_site_U_iso_or_equiv
_atom_site_adp_type
_atom_site_occupancy
_atom_site_site_symmetry_order
_atom_site_calc_flag
_atom_site_refinement_flags_posn
_atom_site_refinement_flags_adp
_atom_site_refinement_flags_occupancy
_atom_site_disorder_assembly
_atom_site_disorder_group
O1 O 0.05323(12) 0.52853(8) 0.22821(7) 0.0304(2) Uani 1 1 d . . . . .
N1 N 0.24827(12) 0.34353(9) 0.60322(8) 0.0209(2) Uani 1 1 d . . . . .
N2 N 0.24200(11) 0.45503(9) 0.53580(7) 0.0185(2) Uani 1 1 d . . . . .
C1 C 0.20038(13) 0.27431(10) 0.54692(9) 0.0198(2) Uani 1 1 d . . . . .
C2 C 0.16135(13) 0.34119(10) 0.44415(9) 0.0195(2) Uani 1 1 d . . . . .
C3 C 0.11627(15) 0.27966(11) 0.37353(9) 0.0235(2) Uani 1 1 d . . . . .
H3 H 0.087881 0.322788 0.305116 0.028 Uiso 1 1 calc R U . . .
C4 C 0.11483(16) 0.15649(12) 0.40675(10) 0.0269(3) Uani 1 1 d . . . . .
H4 H 0.089115 0.113611 0.359311 0.032 Uiso 1 1 calc R U . . .
C5 C 0.15069(16) 0.09109(11) 0.51005(10) 0.0270(3) Uani 1 1 d . . . . .
H5 H 0.146462 0.005875 0.530447 0.032 Uiso 1 1 calc R U . . .
C6 C 0.19117(15) 0.14769(11) 0.58092(10) 0.0244(2) Uani 1 1 d . . . . .
H6 H 0.212397 0.103687 0.650567 0.029 Uiso 1 1 calc R U . . .
C7 C 0.18848(13) 0.46098(10) 0.43907(9) 0.0186(2) Uani 1 1 d . . . . .
C8 C 0.17690(14) 0.57701(11) 0.36399(9) 0.0208(2) Uani 1 1 d . . . . .
C9 C 0.22846(14) 0.67385(11) 0.38724(9) 0.0226(2) Uani 1 1 d . . . . .
H9 H 0.222619 0.749851 0.336659 0.027 Uiso 1 1 calc R U . . .
C10 C 0.29071(14) 0.66364(11) 0.48543(9) 0.0210(2) Uani 1 1 d . . . . .
C11 C 0.34781(15) 0.76159(11) 0.50984(10) 0.0248(3) Uani 1 1 d . . . . .
H11 H 0.346435 0.837689 0.459479 0.030 Uiso 1 1 calc R U . . .
C12 C 0.40544(15) 0.74781(12) 0.60593(11) 0.0268(3) Uani 1 1 d . . . . .
H12 H 0.445449 0.813821 0.621158 0.032 Uiso 1 1 calc R U . . .
C13 C 0.40515(15) 0.63617(12) 0.68156(10) 0.0264(3) Uani 1 1 d . . . . .
H13 H 0.444394 0.627695 0.747911 0.032 Uiso 1 1 calc R U . . .
C14 C 0.34881(15) 0.53862(11) 0.66106(10) 0.0236(2) Uani 1 1 d . . . . .
H14 H 0.347400 0.463775 0.712963 0.028 Uiso 1 1 calc R U . . .
C15 C 0.29370(13) 0.55218(10) 0.56214(9) 0.0195(2) Uani 1 1 d . . . . .
C16 C 0.10406(15) 0.60156(11) 0.26345(9) 0.0242(2) Uani 1 1 d . . . . .
H16 H 0.096220 0.683011 0.222092 0.029 Uiso 1 1 calc R U . . .
O101 O 0.58871(13) 1.02226(9) -0.27854(8) 0.0371(2) Uani 1 1 d . . . . .
N101 N 0.29064(12) 0.84030(9) 0.10179(8) 0.0202(2) Uani 1 1 d . . . . .
N102 N 0.26849(11) 0.94915(8) 0.03092(7) 0.0182(2) Uani 1 1 d . . . . .
C101 C 0.41378(14) 0.77272(10) 0.04796(9) 0.0196(2) Uani 1 1 d . . . . .
C102 C 0.47117(14) 0.83778(10) -0.05662(9) 0.0189(2) Uani 1 1 d . . . . .
C103 C 0.59811(14) 0.77811(11) -0.12362(9) 0.0224(2) Uani 1 1 d . . . . .
H103 H 0.636435 0.819310 -0.194234 0.027 Uiso 1 1 calc R U . . .
C104 C 0.66398(15) 0.65938(11) -0.08372(10) 0.0259(3) Uani 1 1 d . . . . .
H104 H 0.748346 0.617980 -0.127871 0.031 Uiso 1 1 calc R U . . .
C105 C 0.60934(16) 0.59669(11) 0.02191(11) 0.0268(3) Uani 1 1 d . . . . .
H105 H 0.660431 0.515205 0.047322 0.032 Uiso 1 1 calc R U . . .
C106 C 0.48522(15) 0.65051(11) 0.08794(10) 0.0244(3) Uani 1 1 d . . . . .
H106 H 0.448145 0.607535 0.158152 0.029 Uiso 1 1 calc R U . . .
C107 C 0.37438(13) 0.95495(10) -0.06546(9) 0.0183(2) Uani 1 1 d . . . . .
C108 C 0.36268(14) 1.06930(11) -0.14256(9) 0.0200(2) Uani 1 1 d . . . . .
C109 C 0.24331(14) 1.16478(11) -0.12099(9) 0.0207(2) Uani 1 1 d . . . . .
H109 H 0.234662 1.239588 -0.173046 0.025 Uiso 1 1 calc R U . . .
C110 C 0.13183(14) 1.15498(10) -0.02267(9) 0.0201(2) Uani 1 1 d . . . . .
C111 C 0.00933(15) 1.25293(11) 0.00155(10) 0.0243(3) Uani 1 1 d . . . . .
H111 H -0.003185 1.328148 -0.049760 0.029 Uiso 1 1 calc R U . . .
C112 C -0.09174(15) 1.23991(12) 0.09893(10) 0.0270(3) Uani 1 1 d . . . . .
H112 H -0.173999 1.306076 0.114467 0.032 Uiso 1 1 calc R U . . .
C113 C -0.07408(15) 1.12955(12) 0.17537(10) 0.0261(3) Uani 1 1 d . . . . .
H113 H -0.145108 1.121652 0.242230 0.031 Uiso 1 1 calc R U . . .
C114 C 0.04481(14) 1.03221(11) 0.15510(9) 0.0226(2) Uani 1 1 d . . . . .
H114 H 0.057001 0.957863 0.207517 0.027 Uiso 1 1 calc R U . . .
C115 C 0.14708(13) 1.04517(10) 0.05580(9) 0.0187(2) Uani 1 1 d . . . . .
C116 C 0.47903(15) 1.09447(11) -0.24341(9) 0.0245(3) Uani 1 1 d . . . . .
H116 H 0.466448 1.175780 -0.285008 0.029 Uiso 1 1 calc R U . . .

loop_
_atom_site_aniso_label
_atom_site_aniso_U_11
_atom_site_aniso_U_22
_atom_site_aniso_U_33
_atom_site_aniso_U_23
_atom_site_aniso_U_13
_atom_site_aniso_U_12
O1 0.0365(5) 0.0293(5) 0.0243(4) -0.0043(4) -0.0069(4) -0.0016(4)
N1 0.0222(5) 0.0174(5) 0.0205(5) 0.0001(4) -0.0027(4) -0.0029(3)
N2 0.0175(4) 0.0173(5) 0.0184(5) -0.0016(4) -0.0010(3) -0.0012(3)
C1 0.0170(5) 0.0200(5) 0.0201(5) -0.0032(4) 0.0002(4) -0.0013(4)
C2 0.0157(5) 0.0210(6) 0.0194(5) -0.0033(4) 0.0007(4) -0.0012(4)
C3 0.0220(5) 0.0277(6) 0.0198(5) -0.0059(5) 0.0002(4) -0.0036(4)
C4 0.0281(6) 0.0274(6) 0.0274(6) -0.0100(5) -0.0009(5) -0.0067(5)
C5 0.0281(6) 0.0201(6) 0.0320(7) -0.0053(5) -0.0017(5) -0.0047(4)
C6 0.0246(6) 0.0203(6) 0.0259(6) -0.0005(5) -0.0035(4) -0.0039(4)
C7 0.0150(5) 0.0209(5) 0.0175(5) -0.0032(4) 0.0003(4) -0.0007(4)
C8 0.0169(5) 0.0223(6) 0.0189(5) -0.0016(4) 0.0024(4) -0.0004(4)
C9 0.0194(5) 0.0205(6) 0.0222(6) 0.0003(4) 0.0024(4) -0.0008(4)
C10 0.0171(5) 0.0202(6) 0.0226(6) -0.0039(4) 0.0032(4) -0.0015(4)
C11 0.0228(6) 0.0206(6) 0.0284(6) -0.0062(5) 0.0053(4) -0.0038(4)
C12 0.0232(6) 0.0263(6) 0.0321(6) -0.0120(5) 0.0037(5) -0.0065(5)
C13 0.0232(6) 0.0303(7) 0.0264(6) -0.0094(5) -0.0012(4) -0.0038(5)
C14 0.0222(5) 0.0232(6) 0.0241(6) -0.0038(5) -0.0021(4) -0.0029(4)
C15 0.0151(5) 0.0200(5) 0.0220(5) -0.0051(4) 0.0014(4) -0.0021(4)
C16 0.0229(5) 0.0246(6) 0.0201(5) 0.0006(5) 0.0004(4) -0.0015(4)
O101 0.0399(5) 0.0317(5) 0.0275(5) 0.0004(4) 0.0079(4) 0.0037(4)
N101 0.0208(5) 0.0175(5) 0.0199(5) 0.0000(4) -0.0036(3) -0.0019(3)
N102 0.0178(4) 0.0176(5) 0.0183(5) -0.0018(4) -0.0035(3) -0.0027(3)
C101 0.0188(5) 0.0204(5) 0.0198(5) -0.0038(4) -0.0034(4) -0.0038(4)
C102 0.0188(5) 0.0191(5) 0.0198(5) -0.0042(4) -0.0049(4) -0.0034(4)
C103 0.0220(5) 0.0238(6) 0.0221(6) -0.0069(5) -0.0021(4) -0.0040(4)
C104 0.0251(6) 0.0243(6) 0.0288(6) -0.0107(5) -0.0012(5) -0.0008(4)
C105 0.0275(6) 0.0182(6) 0.0333(7) -0.0044(5) -0.0061(5) -0.0001(4)
C106 0.0247(6) 0.0206(6) 0.0256(6) -0.0010(5) -0.0046(4) -0.0024(4)
C107 0.0178(5) 0.0203(5) 0.0174(5) -0.0040(4) -0.0034(4) -0.0040(4)
C108 0.0205(5) 0.0220(5) 0.0182(5) -0.0030(4) -0.0045(4) -0.0050(4)
C109 0.0219(5) 0.0198(5) 0.0205(5) -0.0014(4) -0.0062(4) -0.0042(4)
C110 0.0199(5) 0.0196(5) 0.0218(5) -0.0042(4) -0.0062(4) -0.0029(4)
C111 0.0248(6) 0.0213(6) 0.0268(6) -0.0052(5) -0.0081(5) 0.0006(4)
C112 0.0235(6) 0.0271(6) 0.0297(6) -0.0098(5) -0.0055(5) 0.0041(5)
C113 0.0225(6) 0.0315(7) 0.0235(6) -0.0084(5) -0.0008(4) -0.0008(5)
C114 0.0209(5) 0.0246(6) 0.0211(6) -0.0034(5) -0.0027(4) -0.0028(4)
C115 0.0167(5) 0.0204(5) 0.0199(5) -0.0052(4) -0.0045(4) -0.0022(4)
C116 0.0251(6) 0.0255(6) 0.0198(6) 0.0001(5) -0.0023(4) -0.0037(5)

loop_
_atom_type_symbol
_atom_type_description
_atom_type_scat_dispersion_real
_atom_type_scat_dispersion_imag
_atom_type_scat_source
C C 0.0181 0.0091 'International Tables Vol C Tables 4.2.6.8 and 6.1.1.4'
H H 0.0000 0.0000 'International Tables Vol C Tables 4.2.6.8 and 6.1.1.4'
N N 0.0311 0.0180 'International Tables Vol C Tables 4.2.6.8 and 6.1.1.4'
O O 0.0492 0.0322 'International Tables Vol C Tables 4.2.6.8 and 6.1.1.4'

loop_
_geom_angle_atom_site_label_1
_geom_angle_atom_site_label_2
_geom_angle_atom_site_label_3
_geom_angle
_geom_angle_site_symmetry_1
_geom_angle_site_symmetry_3
_geom_angle_publ_flag
C1 N1 N2 103.37(9) . . ?
N1 N2 C7 114.42(9) . . ?
N1 N2 C15 121.29(9) . . ?
C7 N2 C15 124.23(10) . . ?
N1 C1 C2 112.95(10) . . ?
N1 C1 C6 125.97(11) . . ?
C6 C1 C2 121.07(11) . . ?
C3 C2 C1 119.57(11) . . ?
C7 C2 C1 104.37(10) . . ?
C7 C2 C3 135.98(11) . . ?
C2 C3 H3 120.9 . . ?
C4 C3 C2 118.16(11) . . ?
C4 C3 H3 120.9 . . ?
C3 C4 H4 119.1 . . ?
C3 C4 C5 121.82(11) . . ?
C5 C4 H4 119.1 . . ?
C4 C5 H5 119.2 . . ?
C6 C5 C4 121.61(12) . . ?
C6 C5 H5 119.2 . . ?
C1 C6 H6 121.2 . . ?
C5 C6 C1 117.70(11) . . ?
C5 C6 H6 121.2 . . ?
N2 C7 C2 104.89(9) . . ?
N2 C7 C8 117.45(10) . . ?
C2 C7 C8 137.66(11) . . ?
C7 C8 C16 123.91(11) . . ?
C9 C8 C7 119.52(11) . . ?
C9 C8 C16 116.50(11) . . ?
C8 C9 H9 119.1 . . ?
C8 C9 C10 121.79(11) . . ?
C10 C9 H9 119.1 . . ?
C11 C10 C9 122.61(11) . . ?
C15 C10 C9 119.14(11) . . ?
C15 C10 C11 118.25(11) . . ?
C10 C11 H11 119.7 . . ?
C12 C11 C10 120.58(11) . . ?
C12 C11 H11 119.7 . . ?
C11 C12 H12 120.0 . . ?
C11 C12 C13 120.04(11) . . ?
C13 C12 H12 120.0 . . ?
C12 C13 H13 119.5 . . ?
C14 C13 C12 121.09(12) . . ?
C14 C13 H13 119.5 . . ?
C13 C14 H14 120.7 . . ?
C13 C14 C15 118.68(11) . . ?
C15 C14 H14 120.7 . . ?
N2 C15 C10 117.71(10) . . ?
N2 C15 C14 120.95(10) . . ?
C14 C15 C10 121.33(11) . . ?
O1 C16 C8 126.64(11) . . ?
O1 C16 H16 116.7 . . ?
C8 C16 H16 116.7 . . ?
C101 N101 N102 103.25(9) . . ?
N101 N102 C107 114.45(9) . . ?
N101 N102 C115 121.22(9) . . ?
C107 N102 C115 124.34(9) . . ?
N101 C101 C102 113.01(10) . . ?
N101 C101 C106 125.76(11) . . ?
C106 C101 C102 121.22(11) . . ?
C103 C102 C101 119.55(11) . . ?
C107 C102 C101 104.33(10) . . ?
C107 C102 C103 136.11(11) . . ?
C102 C103 H103 120.9 . . ?
C104 C103 C102 118.20(11) . . ?
C104 C103 H103 120.9 . . ?
C103 C104 H104 119.2 . . ?
C103 C104 C105 121.68(11) . . ?
C105 C104 H104 119.2 . . ?
C104 C105 H105 119.1 . . ?
C106 C105 C104 121.71(11) . . ?
C106 C105 H105 119.1 . . ?
C101 C106 H106 121.2 . . ?
C105 C106 C101 117.60(11) . . ?
C105 C106 H106 121.2 . . ?
N102 C107 C102 104.95(9) . . ?
N102 C107 C108 117.38(10) . . ?
C102 C107 C108 137.65(11) . . ?
C107 C108 C116 123.98(11) . . ?
C109 C108 C107 119.57(10) . . ?
C109 C108 C116 116.36(10) . . ?
C108 C109 H109 119.1 . . ?
C108 C109 C110 121.84(11) . . ?
C110 C109 H109 119.1 . . ?
C111 C110 C109 122.64(11) . . ?
C115 C110 C109 119.24(11) . . ?
C115 C110 C111 118.07(11) . . ?
C110 C111 H111 119.8 . . ?
C112 C111 C110 120.36(11) . . ?
C112 C111 H111 119.8 . . ?
C111 C112 H112 119.8 . . ?
C111 C112 C113 120.34(11) . . ?
C113 C112 H112 119.8 . . ?
C112 C113 H113 119.5 . . ?
C114 C113 C112 121.04(11) . . ?
C114 C113 H113 119.5 . . ?
C113 C114 H114 120.7 . . ?
C113 C114 C115 118.65(11) . . ?
C115 C114 H114 120.7 . . ?
N102 C115 C110 117.53(10) . . ?
N102 C115 C114 120.95(10) . . ?
C114 C115 C110 121.53(11) . . ?
O101 C116 C108 126.64(11) . . ?
O101 C116 H116 116.7 . . ?
C108 C116 H116 116.7 . . ?

loop_
_geom_bond_atom_site_label_1
_geom_bond_atom_site_label_2
_geom_bond_distance
_geom_bond_site_symmetry_2
_geom_bond_publ_flag
O1 C16 1.2100(16) . ?
N1 N2 1.3542(13) . ?
N1 C1 1.3500(15) . ?
N2 C7 1.3866(14) . ?
N2 C15 1.3937(15) . ?
C1 C2 1.4242(15) . ?
C1 C6 1.4173(16) . ?
C2 C3 1.4199(16) . ?
C2 C7 1.4116(16) . ?
C3 H3 0.9500 . ?
C3 C4 1.3688(18) . ?
C4 H4 0.9500 . ?
C4 C5 1.4187(18) . ?
C5 H5 0.9500 . ?
C5 C6 1.3663(18) . ?
C6 H6 0.9500 . ?
C7 C8 1.4375(16) . ?
C8 C9 1.3701(17) . ?
C8 C16 1.4738(16) . ?
C9 H9 0.9500 . ?
C9 C10 1.4276(17) . ?
C10 C11 1.4114(16) . ?
C10 C15 1.4095(16) . ?
C11 H11 0.9500 . ?
C11 C12 1.3759(18) . ?
C12 H12 0.9500 . ?
C12 C13 1.4051(19) . ?
C13 H13 0.9500 . ?
C13 C14 1.3803(17) . ?
C14 H14 0.9500 . ?
C14 C15 1.4017(17) . ?
C16 H16 0.9500 . ?
O101 C116 1.2078(16) . ?
N101 N102 1.3557(13) . ?
N101 C101 1.3521(15) . ?
N102 C107 1.3856(14) . ?
N102 C115 1.3962(14) . ?
C101 C102 1.4234(16) . ?
C101 C106 1.4165(16) . ?
C102 C103 1.4185(16) . ?
C102 C107 1.4123(15) . ?
C103 H103 0.9500 . ?
C103 C104 1.3708(17) . ?
C104 H104 0.9500 . ?
C104 C105 1.4197(18) . ?
C105 H105 0.9500 . ?
C105 C106 1.3658(18) . ?
C106 H106 0.9500 . ?
C107 C108 1.4358(16) . ?
C108 C109 1.3705(16) . ?
C108 C116 1.4742(16) . ?
C109 H109 0.9500 . ?
C109 C110 1.4246(16) . ?
C110 C111 1.4140(16) . ?
C110 C115 1.4089(16) . ?
C111 H111 0.9500 . ?
C111 C112 1.3745(18) . ?
C112 H112 0.9500 . ?
C112 C113 1.4010(18) . ?
C113 H113 0.9500 . ?
C113 C114 1.3792(17) . ?
C114 H114 0.9500 . ?
C114 C115 1.3989(16) . ?
C116 H116 0.9500 . ?

loop_
_geom_torsion_atom_site_label_1
_geom_torsion_atom_site_label_2
_geom_torsion_atom_site_label_3
_geom_torsion_atom_site_label_4
_geom_torsion
_geom_torsion_site_symmetry_1
_geom_torsion_site_symmetry_2
_geom_torsion_site_symmetry_3
_geom_torsion_site_symmetry_4
_geom_torsion_publ_flag
N1 N2 C7 C2 -1.34(12) . . . . ?
N1 N2 C7 C8 179.30(9) . . . . ?
N1 N2 C15 C10 177.07(9) . . . . ?
N1 N2 C15 C14 -2.11(16) . . . . ?
N1 C1 C2 C3 177.19(10) . . . . ?
N1 C1 C2 C7 -0.03(12) . . . . ?
N1 C1 C6 C5 -175.74(11) . . . . ?
N2 N1 C1 C2 -0.73(12) . . . . ?
N2 N1 C1 C6 177.86(10) . . . . ?
N2 C7 C8 C9 4.09(15) . . . . ?
N2 C7 C8 C16 -172.79(10) . . . . ?
C1 N1 N2 C7 1.29(12) . . . . ?
C1 N1 N2 C15 -175.86(9) . . . . ?
C1 C2 C3 C4 -1.09(16) . . . . ?
C1 C2 C7 N2 0.77(11) . . . . ?
C1 C2 C7 C8 179.93(12) . . . . ?
C2 C1 C6 C5 2.74(17) . . . . ?
C2 C3 C4 C5 2.36(18) . . . . ?
C2 C7 C8 C9 -175.00(12) . . . . ?
C2 C7 C8 C16 8.1(2) . . . . ?
C3 C2 C7 N2 -175.76(12) . . . . ?
C3 C2 C7 C8 3.4(2) . . . . ?
C3 C4 C5 C6 -1.07(19) . . . . ?
C4 C5 C6 C1 -1.51(18) . . . . ?
C6 C1 C2 C3 -1.47(16) . . . . ?
C6 C1 C2 C7 -178.70(10) . . . . ?
C7 N2 C15 C10 0.21(16) . . . . ?
C7 N2 C15 C14 -178.97(10) . . . . ?
C7 C2 C3 C4 175.04(12) . . . . ?
C7 C8 C9 C10 -1.26(16) . . . . ?
C7 C8 C16 O1 -3.93(19) . . . . ?
C8 C9 C10 C11 178.60(10) . . . . ?
C8 C9 C10 C15 -2.26(17) . . . . ?
C9 C8 C16 O1 179.11(11) . . . . ?
C9 C10 C11 C12 179.45(10) . . . . ?
C9 C10 C15 N2 2.77(15) . . . . ?
C9 C10 C15 C14 -178.06(10) . . . . ?
C10 C11 C12 C13 -1.08(18) . . . . ?
C11 C10 C15 N2 -178.05(9) . . . . ?
C11 C10 C15 C14 1.13(16) . . . . ?
C11 C12 C13 C14 0.46(18) . . . . ?
C12 C13 C14 C15 0.93(18) . . . . ?
C13 C14 C15 N2 177.42(10) . . . . ?
C13 C14 C15 C10 -1.73(17) . . . . ?
C15 N2 C7 C2 175.72(9) . . . . ?
C15 N2 C7 C8 -3.65(15) . . . . ?
C15 C10 C11 C12 0.30(16) . . . . ?
C16 C8 C9 C10 175.85(10) . . . . ?
N101 N102 C107 C102 1.42(12) . . . . ?
N101 N102 C107 C108 -177.44(9) . . . . ?
N101 N102 C115 C110 -179.69(9) . . . . ?
N101 N102 C115 C114 0.33(15) . . . . ?
N101 C101 C102 C103 -178.83(9) . . . . ?
N101 C101 C102 C107 0.51(12) . . . . ?
N101 C101 C106 C105 -179.83(11) . . . . ?
N102 N101 C101 C102 0.31(12) . . . . ?
N102 N101 C101 C106 179.22(11) . . . . ?
N102 C107 C108 C109 -3.48(15) . . . . ?
N102 C107 C108 C116 172.85(10) . . . . ?
C101 N101 N102 C107 -1.08(12) . . . . ?
C101 N101 N102 C115 178.65(9) . . . . ?
C101 C102 C103 C104 -1.37(16) . . . . ?
C101 C102 C107 N102 -1.08(11) . . . . ?
C101 C102 C107 C108 177.40(12) . . . . ?
C102 C101 C106 C105 -1.00(17) . . . . ?
C102 C103 C104 C105 -0.56(18) . . . . ?
C102 C107 C108 C109 178.17(12) . . . . ?
C102 C107 C108 C116 -5.5(2) . . . . ?
C103 C102 C107 N102 178.09(12) . . . . ?
C103 C102 C107 C108 -3.4(2) . . . . ?
C103 C104 C105 C106 1.81(19) . . . . ?
C104 C105 C106 C101 -0.97(18) . . . . ?
C106 C101 C102 C103 2.20(16) . . . . ?
C106 C101 C102 C107 -178.46(10) . . . . ?
C107 N102 C115 C110 0.02(15) . . . . ?
C107 N102 C115 C114 -179.97(10) . . . . ?
C107 C102 C103 C104 179.55(12) . . . . ?
C107 C108 C109 C110 1.38(16) . . . . ?
C107 C108 C116 O101 6.1(2) . . . . ?
C108 C109 C110 C111 179.20(10) . . . . ?
C108 C109 C110 C115 1.56(16) . . . . ?
C109 C108 C116 O101 -177.47(12) . . . . ?
C109 C110 C111 C112 -178.02(11) . . . . ?
C109 C110 C115 N102 -2.24(15) . . . . ?
C109 C110 C115 C114 177.74(10) . . . . ?
C110 C111 C112 C113 0.21(18) . . . . ?
C111 C110 C115 N102 180.00(9) . . . . ?
C111 C110 C115 C114 -0.01(16) . . . . ?
C111 C112 C113 C114 0.29(19) . . . . ?
C112 C113 C114 C115 -0.64(18) . . . . ?
C113 C114 C115 N102 -179.52(10) . . . . ?
C113 C114 C115 C110 0.50(17) . . . . ?
C115 N102 C107 C102 -178.30(9) . . . . ?
C115 N102 C107 C108 2.84(15) . . . . ?
C115 C110 C111 C112 -0.35(17) . . . . ?
C116 C108 C109 C110 -175.22(10) . . . . ?
